data_1572652
loop_
_publ_author_name
'Ko, Sarah L.'
'Dorrell, Jordan A.'
'Morris, Andrew J.'
'Griffith, Kent J.'

_publ_section_title
;
 Metastable layered lithium-rich niobium and tantalum oxides <i>via</i>
 nearly instantaneous cation exchange.
;
_journal_name_full 'Faraday discussions'
_journal_paper_doi 10.1039/d4fd00103f
_journal_year 2024
_chemical_formula_sum 'Li12 Nb4 O16'
_chemical_formula_weight 710.9
_space_group_IT_number 12
_space_group_name_Hall '-C 2y'
_space_group_name_H-M_alt 'C 1 2/m 1'
_symmetry_cell_setting monoclinic
_symmetry_space_group_name_H-M 'C 1 2/m 1'
_audit_update_record
;
2024-06-06 deposited with the CCDC.	2024-08-01 downloaded from the CCDC.
;
_cell_angle_alpha 90
_cell_angle_beta 109.830(19)
_cell_angle_gamma 90
_cell_formula_units_Z 2
_cell_length_a 10.362(15)
_cell_length_b 11.9047(27)
_cell_length_c 5.179(4)
_cell_measurement_temperature 20.0
_cell_volume 601.0(10)
_diffrn_ambient_temperature 20.000
_exptl_crystal_colour white
_exptl_crystal_density_diffrn 3.9286
_exptl_crystal_description powder
_pd_block_id 2024-06-06T12:55|Li3NbO4_20K|phase_1|noname
_pd_phase_name Li3NbO4
_pd_proc_ls_pref_orient_corr 'March-Dollase correction coef. = 1.000 axis = [0, 0, 1]'
_cod_data_source_file d4fd00103f2.cif
_cod_data_source_block Li3NbO4_20K_phase_1
_cod_original_cell_volume 600.96(10)
_cod_original_sg_symbol_H-M 'C 2/m'
_cod_database_code 1572652

loop_
_space_group_symop_id
_space_group_symop_operation_xyz
1 x,y,z
2 -x,y,-z
3 -x,-y,-z
4 x,-y,z
5 1/2+x,1/2+y,z
6 1/2-x,1/2+y,-z
7 1/2-x,1/2-y,-z
8 1/2+x,1/2-y,z

loop_
_atom_site_label
_atom_site_type_symbol
_atom_site_fract_x
_atom_site_fract_y
_atom_site_fract_z
_atom_site_occupancy
_atom_site_adp_type
_atom_site_U_iso_or_equiv
_atom_site_site_symmetry_multiplicity
Nb1 Nb5+ 0.00000 0.1438(5) 0.00000 1.0000 Uiso 0.0028(4) 4
Nb2 Nb5+ 0.2733(7) 0.00000 0.0289(15) 1.0000 Uiso 0.0028(4) 4
Li1 Li1+ 0.00000 0.383(3) 0.00000 1.0000 Uiso 0.0188(15) 4
Li2 Li1+ 0.25000 0.25000 0.00000 1.0000 Uiso 0.0188(15) 4
Li3 Li1+ 0.2502(24) 0.1354(21) 0.509(5) 1.0000 Uiso 0.0188(15) 8
Li4 Li1+ 0.00000 0.00000 0.50000 1.0000 Uiso 0.0188(15) 2
Li5 Li1+ 0.00000 0.2747(23) 0.50000 1.0000 Uiso 0.0188(15) 4
Li6 Li1+ 0.00000 0.50000 0.50000 1.0000 Uiso 0.0188(15) 2
O1 O2- 0.1179(9) 0.00000 0.2326(17) 1.0000 Uiso 0.00436(19) 4
O2 O2- 0.1149(8) 0.2434(5) 0.2426(13) 1.0000 Uiso 0.00436(19) 8
O3 O2- 0.1397(9) 0.50000 0.2373(16) 1.0000 Uiso 0.00436(19) 4
O4 O2- 0.1256(7) 0.1215(5) 0.7785(12) 1.0000 Uiso 0.00436(19) 8
O5 O2- 0.1303(7) 0.3809(4) 0.7587(12) 1.0000 Uiso 0.00436(19) 8

loop_
_atom_type_symbol
_atom_type_number_in_cell
_atom_type_scat_Cromer_Mann_a1
_atom_type_scat_Cromer_Mann_a2
_atom_type_scat_Cromer_Mann_a3
_atom_type_scat_Cromer_Mann_a4
_atom_type_scat_Cromer_Mann_b1
_atom_type_scat_Cromer_Mann_b2
_atom_type_scat_Cromer_Mann_b3
_atom_type_scat_Cromer_Mann_b4
_atom_type_scat_Cromer_Mann_c
_atom_type_scat_length_neutron
_atom_type_scat_source
Li+1 24 0.6968 0.7888 0.3414 0.1563 4.6237 1.9557 0.6316 10.0953 0.0167 -0.19 https://subversion.xray.aps.anl.gov/pyGSAS/trunk/atmdata.py
Nb+5 8 17.9163 13.3417 10.799 0.3379 1.1245 0.0288 9.2821 25.7228 -6.3934 0.7054 https://subversion.xray.aps.anl.gov/pyGSAS/trunk/atmdata.py
O-2 32 3.7694 2.5334 1.9158 1.5509 15.0797 6.3043 40.3445 0.3129 0.2279 0.5805 https://subversion.xray.aps.anl.gov/pyGSAS/trunk/atmdata.py

loop_
_geom_angle_atom_site_label_1
_geom_angle_atom_site_label_2
_geom_angle_atom_site_label_3
_geom_angle
_geom_angle_site_symmetry_1
_geom_angle_site_symmetry_2
_geom_angle_site_symmetry_3
_geom_angle_publ_flag
O2 Nb1 O2 99.8(5) 1_555 1_555 2_555 yes
O3 Nb2 O5 97.9(3) 6_545 1_555 6_546 yes
O3 Nb2 O5 97.9(3) 6_545 1_555 7_556 yes
O5 Nb2 O5 99.1(4) 6_546 1_555 7_556 yes
O3 Li1 O3 96.1(15) 1_555 1_555 2_555 yes
O4 Li2 O4 180 1_554 1_555 7_556 yes
O5 Li5 O5 101.5(13) 1_555 1_555 2_556 yes
Nb1 O2 Li3 101.1(7) 1_555 1_555 1_555 yes
Nb2 O3 Li1 88.71(30) 6_555 1_555 1_555 yes
Nb2 O3 Li1 88.71(30) 6_555 1_555 3_565 yes
Li1 O3 Li1 83.9(15) 1_555 1_555 3_565 yes
Nb2 O5 Li5 169.3(7) 6_556 1_555 1_555 yes

loop_
_geom_bond_atom_site_label_1
_geom_bond_atom_site_label_2
_geom_bond_distance
_geom_bond_site_symmetry_1
_geom_bond_site_symmetry_2
_geom_bond_publ_flag
Nb1 Li1 2.85(4) 1_555 1_555 yes
Nb1 Li2 2.8823(28) 1_555 1_555 yes
Nb1 Li2 2.8823(28) 1_555 2_555 yes
Nb1 O1 2.209(7) 1_555 1_555 yes
Nb1 O1 2.209(7) 1_555 2_555 yes
Nb1 O2 1.840(8) 1_555 1_555 yes
Nb1 O2 1.840(8) 1_555 2_555 yes
Nb1 O4 2.024(7) 1_555 1_554 yes
Nb1 O4 2.024(7) 1_555 2_556 yes
Nb2 Li1 2.778(21) 1_555 5_545 yes
Nb2 Li1 2.778(21) 1_555 7_555 yes
Nb2 Li6 2.753(8) 1_555 5_545 yes
Nb2 O1 2.204(9) 1_555 1_555 yes
Nb2 O3 1.886(10) 1_555 6_545 yes
Nb2 O4 2.183(8) 1_555 1_554 yes
Nb2 O4 2.183(8) 1_555 4_554 yes
Nb2 O5 1.864(8) 1_555 6_546 yes
Nb2 O5 1.864(8) 1_555 7_556 yes
Li1 Nb1 2.85(4) 1_555 1_555 yes
Li1 Nb2 2.778(21) 1_555 5_455 yes
Li1 Nb2 2.778(21) 1_555 6_555 yes
Li1 Li1 2.78(8) 1_555 3_565 yes
Li1 Li3 2.957(24) 1_555 7_556 yes
Li1 Li3 2.957(24) 1_555 8_454 yes
Li1 Li5 2.893(20) 1_555 1_554 yes
Li1 Li5 2.893(20) 1_555 1_555 yes
Li1 Li6 2.940(18) 1_555 1_554 yes
Li1 Li6 2.940(18) 1_555 1_555 yes
Li1 O2 2.179(31) 1_555 1_555 yes
Li1 O2 2.179(31) 1_555 2_555 yes
Li1 O3 2.082(27) 1_555 1_555 yes
Li1 O3 2.082(27) 1_555 2_555 yes
Li1 O5 2.128(7) 1_555 1_554 yes
Li1 O5 2.128(7) 1_555 2_556 yes
Li2 Nb1 2.8823(28) 1_555 1_555 yes
Li2 Nb1 2.8823(28) 1_555 7_555 yes
Li2 Li3 2.886(23) 1_555 1_554 yes
Li2 Li3 2.969(23) 1_555 1_555 yes
Li2 Li3 2.969(23) 1_555 7_555 yes
Li2 Li3 2.886(23) 1_555 7_556 yes
Li2 Li5 2.9919(27) 1_555 1_554 yes
Li2 Li5 2.9919(27) 1_555 7_556 yes
Li2 O2 2.177(7) 1_555 1_555 yes
Li2 O2 2.177(7) 1_555 7_555 yes
Li2 O4 2.077(6) 1_555 1_554 yes
Li2 O4 2.077(6) 1_555 7_556 yes
Li2 O5 2.115(5) 1_555 1_554 yes
Li2 O5 2.115(5) 1_555 7_556 yes
Li3 Li1 2.957(24) 1_555 7_556 yes
Li3 Li2 2.969(23) 1_555 1_555 yes
Li3 Li2 2.886(23) 1_555 1_556 yes
Li3 Li3 2.73(5) 1_555 7_556 yes
Li3 Li5 2.816(23) 1_555 7_556 yes
Li3 O1 2.279(23) 1_555 1_555 yes
Li3 O2 2.052(26) 1_555 1_555 yes
Li3 O2 2.114(24) 1_555 7_556 yes
Li3 O3 2.146(27) 1_555 6_546 yes
Li3 O4 2.205(26) 1_555 1_555 yes
Li3 O5 2.159(24) 1_555 7_556 yes
Li4 O1 2.135(8) 1_555 1_555 yes
Li4 O1 2.135(8) 1_555 2_556 yes
Li4 O4 2.143(6) 1_555 1_555 yes
Li4 O4 2.143(6) 1_555 2_556 yes
Li4 O4 2.143(6) 1_555 3_556 yes
Li4 O4 2.143(6) 1_555 4_555 yes
Li5 Li1 2.893(20) 1_555 1_555 yes
Li5 Li1 2.893(20) 1_555 1_556 yes
Li5 Li2 2.9919(27) 1_555 1_556 yes
Li5 Li2 2.9919(27) 1_555 2_555 yes
Li5 Li3 2.816(23) 1_555 7_556 yes
Li5 Li3 2.816(23) 1_555 8_455 yes
Li5 Li6 2.682(28) 1_555 1_555 yes
Li5 O2 2.100(8) 1_555 1_555 yes
Li5 O2 2.100(8) 1_555 2_556 yes
Li5 O4 2.415(22) 1_555 1_555 yes
Li5 O4 2.415(22) 1_555 2_556 yes
Li5 O5 1.997(18) 1_555 1_555 yes
Li5 O5 1.997(18) 1_555 2_556 yes
Li6 Nb2 2.753(8) 1_555 5_455 yes
Li6 Nb2 2.753(8) 1_555 6_556 yes
Li6 Li1 2.940(18) 1_555 1_555 yes
Li6 Li1 2.940(18) 1_555 1_556 yes
Li6 Li1 2.940(18) 1_555 3_565 yes
Li6 Li1 2.940(18) 1_555 3_566 yes
Li6 Li5 2.682(28) 1_555 1_555 yes
Li6 Li5 2.682(28) 1_555 3_566 yes
Li6 O3 2.298(7) 1_555 1_555 yes
Li6 O3 2.298(7) 1_555 2_556 yes
Li6 O5 2.098(5) 1_555 1_555 yes
Li6 O5 2.098(5) 1_555 2_556 yes
Li6 O5 2.098(5) 1_555 3_566 yes
Li6 O5 2.098(5) 1_555 4_565 yes
O1 Nb1 2.209(7) 1_555 1_555 yes
O1 Nb1 2.209(7) 1_555 3_555 yes
O1 Nb2 2.204(9) 1_555 1_555 yes
O1 Li3 2.279(23) 1_555 1_555 yes
O1 Li3 2.279(23) 1_555 4_555 yes
O1 Li4 2.135(8) 1_555 1_555 yes
O2 Nb1 1.840(8) 1_555 1_555 yes
O2 Li1 2.179(31) 1_555 1_555 yes
O2 Li2 2.177(7) 1_555 1_555 yes
O2 Li3 2.052(26) 1_555 1_555 yes
O2 Li3 2.114(24) 1_555 7_556 yes
O2 Li5 2.100(8) 1_555 1_555 yes
O3 Nb2 1.886(10) 1_555 6_555 yes
O3 Li1 2.082(27) 1_555 1_555 yes
O3 Li1 2.082(27) 1_555 3_565 yes
O3 Li3 2.146(27) 1_555 6_556 yes
O3 Li3 2.146(27) 1_555 7_556 yes
O3 Li6 2.298(7) 1_555 1_555 yes
O4 Nb1 2.024(7) 1_555 1_556 yes
O4 Nb2 2.183(8) 1_555 1_556 yes
O4 Li2 2.077(6) 1_555 1_556 yes
O4 Li3 2.205(26) 1_555 1_555 yes
O4 Li4 2.143(6) 1_555 1_555 yes
O4 Li5 2.415(22) 1_555 1_555 yes
O5 Nb2 1.864(8) 1_555 6_556 yes
O5 Li1 2.128(7) 1_555 1_556 yes
O5 Li2 2.115(5) 1_555 1_556 yes
O5 Li3 2.159(24) 1_555 7_556 yes
O5 Li5 1.997(18) 1_555 1_555 yes
O5 Li6 2.098(5) 1_555 1_555 yes
